data_4020291
loop_
_publ_author_name
'Nurullah Saracoglu'
'Oktay Talaz'
'Ak\'in Azizoglu'
'William H. Watson'
'Metin Balci'

_journal_name_full 'Journal of Organic Chemistry'
_journal_page_first 5403
_journal_page_last 5408
_journal_paper_doi 10.1021/jo050327o
_journal_volume 70
_journal_year 2005
_chemical_formula_sum 'C19 H20 O5'
_chemical_formula_weight 328.35
_space_group_IT_number 14
_symmetry_cell_setting monoclinic
_symmetry_space_group_name_Hall '-P 2yn'
_symmetry_space_group_name_H-M 'P 1 21/n 1'
_cell_angle_alpha 90.00
_cell_angle_beta 98.075(7)
_cell_angle_gamma 90.00
_cell_formula_units_Z 4
_cell_length_a 8.325(3)
_cell_length_b 11.534(4)
_cell_length_c 17.382(7)
_cell_measurement_temperature 295(2)
_cell_volume 1652.5(11)
_diffrn_ambient_temperature 295(2)
_exptl_crystal_density_diffrn 1.320
_exptl_crystal_density_meas 0
_cod_depositor_comments
;
The following automatic conversions were performed:
'_symmetry_cell_setting' value 'Monoclinic' changed to 'monoclinic'
according to '/home/saulius/struct/CIF-dictionaries/cif_core.dic'
dictionary named 'cif_core.dic' version 2.4.1 from 2010-06-29.

Automatic conversion script
Id: cif_fix_enum 1527 2010-12-29 10:47:43Z saulius 
;
_cod_original_sg_symbol_H-M 'P 21/n'
_cod_database_code 4020291

loop_
_symmetry_equiv_pos_as_xyz
'x, y, z'
'-x+1/2, y+1/2, -z+1/2'
'-x, -y, -z'
'x-1/2, -y-1/2, z-1/2'

loop_
_atom_site_label
_atom_site_type_symbol
_atom_site_fract_x
_atom_site_fract_y
_atom_site_fract_z
_atom_site_U_iso_or_equiv
_atom_site_adp_type
_atom_site_occupancy
_atom_site_symmetry_multiplicity
_atom_site_calc_flag
_atom_site_refinement_flags
_atom_site_disorder_assembly
_atom_site_disorder_group
O1 O 0.0305(3) 0.75123(19) 0.13405(14) 0.1222(10) Uani 1 1 d . . .
O2 O -0.0677(2) 0.67143(18) 0.23415(12) 0.0822(6) Uani 1 1 d . . .
O3 O -0.1752(3) 0.63784(19) 0.34211(13) 0.1085(8) Uani 1 1 d . . .
O4 O 0.1422(2) 1.27186(15) 0.43754(11) 0.0748(6) Uani 1 1 d . . .
O5 O -0.0881(3) 1.27582(17) 0.35522(12) 0.0956(7) Uani 1 1 d . . .
C1 C -0.0785(3) 0.8762(2) 0.22643(13) 0.0568(7) Uani 1 1 d . . .
H1 H -0.1579 0.9192 0.1903 0.068 Uiso 1 1 calc R . .
C2 C -0.1544(3) 0.8368(2) 0.29743(14) 0.0585(7) Uani 1 1 d . . .
H2 H -0.2692 0.8588 0.2915 0.070 Uiso 1 1 calc R . .
C3 C -0.0617(3) 0.8908(2) 0.37349(13) 0.0519(7) Uani 1 1 d . . .
H3 H -0.1067 0.8663 0.4200 0.062 Uiso 1 1 calc R . .
C4 C 0.1105(3) 0.85226(19) 0.37434(13) 0.0463(6) Uani 1 1 d . . .
C5 C 0.2374(3) 0.7906(2) 0.43035(14) 0.0624(7) Uani 1 1 d . . .
H5 H 0.1971 0.7398 0.4686 0.075 Uiso 1 1 calc R . .
C6 C 0.3635(3) 0.8842(2) 0.46320(15) 0.0705(8) Uani 1 1 d . . .
H6A H 0.3107 0.9497 0.4841 0.085 Uiso 1 1 calc R . .
H6B H 0.4434 0.8522 0.5036 0.085 Uiso 1 1 calc R . .
C7 C 0.4429(3) 0.9203(2) 0.39141(15) 0.0729(8) Uani 1 1 d . . .
H7A H 0.5584 0.9044 0.3994 0.088 Uiso 1 1 calc R . .
H7B H 0.4257 1.0020 0.3799 0.088 Uiso 1 1 calc R . .
C8 C 0.3534(3) 0.8434(2) 0.32538(15) 0.0609(7) Uani 1 1 d . . .
H8 H 0.4061 0.8351 0.2787 0.073 Uiso 1 1 calc R . .
C9 C 0.1788(3) 0.88365(19) 0.31284(13) 0.0457(6) Uani 1 1 d . . .
C10 C 0.0732(3) 0.9535(2) 0.25351(13) 0.0510(7) Uani 1 1 d . . .
H10 H 0.1297 0.9766 0.2101 0.061 Uiso 1 1 calc R . .
C11 C 0.0004(3) 1.0571(2) 0.29112(14) 0.0540(7) Uani 1 1 d . . .
H11 H -0.0596 1.1130 0.2556 0.065 Uiso 1 1 calc R . .
C12 C -0.0786(3) 1.0207(2) 0.35912(14) 0.0548(7) Uani 1 1 d . . .
H12 H -0.1846 1.0551 0.3634 0.066 Uiso 1 1 calc R . .
C13 C 0.3322(3) 0.7314(2) 0.37129(16) 0.0783(9) Uani 1 1 d . . .
H13A H 0.2689 0.6730 0.3404 0.094 Uiso 1 1 calc R . .
H13B H 0.4347 0.6989 0.3952 0.094 Uiso 1 1 calc R . .
C14 C -0.0322(4) 0.7665(3) 0.19004(19) 0.0776(9) Uani 1 1 d . . .
C15 C -0.1382(3) 0.7080(3) 0.29692(19) 0.0743(9) Uani 1 1 d . . .
C16 C 0.0664(3) 1.1018(2) 0.37102(13) 0.0524(7) Uani 1 1 d . . .
H16 H 0.1701 1.0704 0.3961 0.063 Uiso 1 1 calc R . .
C17 C 0.0300(4) 1.2240(2) 0.38581(16) 0.0602(7) Uani 1 1 d . . .
C18 C 0.1236(4) 1.3954(3) 0.4534(2) 0.1046(12) Uani 1 1 d . . .
H18A H 0.0811 1.4357 0.4059 0.125 Uiso 1 1 calc R . .
H18B H 0.0481 1.4058 0.4906 0.125 Uiso 1 1 calc R . .
C19 C 0.2819(4) 1.4428(3) 0.4848(2) 0.1041(11) Uani 1 1 d . . .
H19A H 0.3212 1.4048 0.5329 0.156 Uiso 1 1 calc R . .
H19B H 0.2719 1.5245 0.4938 0.156 Uiso 1 1 calc R . .
H19C H 0.3568 1.4304 0.4483 0.156 Uiso 1 1 calc R . .

loop_
_atom_site_aniso_label
_atom_site_aniso_U_11
_atom_site_aniso_U_22
_atom_site_aniso_U_33
_atom_site_aniso_U_23
_atom_site_aniso_U_13
_atom_site_aniso_U_12
O1 0.162(2) 0.114(2) 0.1031(18) -0.0534(15) 0.0653(18) -0.0466(16)
O2 0.0932(15) 0.0697(16) 0.0821(15) -0.0220(12) 0.0065(12) -0.0182(11)
O3 0.149(2) 0.0835(17) 0.0912(16) 0.0045(13) 0.0124(15) -0.0516(15)
O4 0.0732(13) 0.0540(13) 0.0922(14) -0.0217(10) -0.0059(11) 0.0110(10)
O5 0.0901(15) 0.0660(15) 0.1191(17) -0.0129(12) -0.0257(13) 0.0291(12)
C1 0.0565(16) 0.063(2) 0.0479(16) -0.0035(13) -0.0015(13) -0.0088(14)
C2 0.0472(15) 0.064(2) 0.0622(18) -0.0050(14) 0.0016(13) -0.0111(14)
C3 0.0513(16) 0.0558(19) 0.0497(16) -0.0005(12) 0.0108(12) -0.0064(13)
C4 0.0498(15) 0.0401(16) 0.0471(16) -0.0037(12) -0.0001(13) -0.0038(12)
C5 0.0719(18) 0.0486(18) 0.0638(18) 0.0042(13) -0.0004(15) 0.0001(14)
C6 0.0699(19) 0.069(2) 0.0653(19) -0.0003(15) -0.0149(15) -0.0001(15)
C7 0.0513(17) 0.079(2) 0.086(2) -0.0078(16) 0.0007(15) -0.0059(15)
C8 0.0505(17) 0.064(2) 0.0685(18) -0.0143(15) 0.0081(13) 0.0021(14)
C9 0.0469(15) 0.0413(16) 0.0480(15) -0.0085(12) 0.0036(12) -0.0055(12)
C10 0.0555(16) 0.0543(17) 0.0439(15) -0.0007(12) 0.0094(13) -0.0078(13)
C11 0.0548(15) 0.0545(18) 0.0502(16) 0.0024(13) -0.0015(13) 0.0022(13)
C12 0.0478(15) 0.0557(19) 0.0605(17) -0.0032(13) 0.0063(13) 0.0037(13)
C13 0.0723(19) 0.056(2) 0.103(2) -0.0083(17) -0.0018(17) 0.0164(15)
C14 0.080(2) 0.079(3) 0.074(2) -0.018(2) 0.0113(18) -0.0277(18)
C15 0.074(2) 0.074(3) 0.071(2) -0.0074(19) -0.0033(17) -0.0304(18)
C16 0.0539(16) 0.0412(17) 0.0600(17) -0.0036(12) 0.0009(13) 0.0072(12)
C17 0.0617(19) 0.052(2) 0.0658(19) -0.0023(15) 0.0045(15) 0.0069(16)
C18 0.102(3) 0.057(2) 0.145(3) -0.048(2) -0.016(2) 0.0191(19)
C19 0.114(3) 0.070(2) 0.130(3) -0.021(2) 0.027(2) -0.013(2)

loop_
_geom_bond_atom_site_label_1
_geom_bond_atom_site_label_2
_geom_bond_distance
_geom_bond_site_symmetry_2
_geom_bond_publ_flag
O1 C14 1.181(3) . ?
O2 C15 1.376(3) . ?
O2 C14 1.393(3) . ?
O3 C15 1.198(3) . ?
O4 C17 1.323(3) . ?
O4 C18 1.464(3) . ?
O5 C17 1.208(3) . ?
C1 C14 1.489(4) . ?
C1 C2 1.533(3) . ?
C1 C10 1.563(3) . ?
C2 C15 1.491(4) . ?
C2 C3 1.564(3) . ?
C3 C4 1.498(3) . ?
C3 C12 1.523(3) . ?
C4 C9 1.330(3) . ?
C4 C5 1.511(3) . ?
C5 C13 1.539(3) . ?
C5 C6 1.557(3) . ?
C6 C7 1.549(3) . ?
C7 C8 1.555(3) . ?
C8 C9 1.513(3) . ?
C8 C13 1.541(3) . ?
C9 C10 1.493(3) . ?
C10 C11 1.527(3) . ?
C11 C12 1.491(3) . ?
C11 C16 1.511(3) . ?
C12 C16 1.518(3) . ?
C16 C17 1.472(3) . ?
C18 C19 1.460(4) . ?
